data_2204829
loop_
_publ_author_name
'Roman I. Zubatyuk'
'Vyacheslav N. Baumer'
'Anatoliy L. Tatarets'
'Leonid D. Patsenker'
'Oleg V. Shishkin'

_publ_section_title
;
 4-(Dimethylamino)pyridinium
 2-butoxy-3-dicyanomethylene-4-oxocyclobut-1-en-1-olate
;
_journal_issue 12
_journal_name_full 'Acta Crystallographica Section E'
_journal_page_first o2252
_journal_page_last o2254
_journal_paper_doi 10.1107/S1600536804027965
_journal_volume 60
_journal_year 2004
_chemical_formula_iupac 'C7 H11 N2 +, C11 H9 N2 O3 -'
_chemical_formula_moiety 'C7 H11 N2 +, C11 H9 N2 O3 -'
_chemical_formula_sum 'C18 H20 N4 O3'
_chemical_formula_weight 340.38
_chemical_melting_point 414
_chemical_name_systematic
;
4-(Dimethylamino)pyridinium
2-butoxy-3-dicyanomethylene-4-oxocyclobut-1-en-1-olate
;
_space_group_IT_number 11
_symmetry_cell_setting monoclinic
_symmetry_space_group_name_Hall '-P 2yb'
_symmetry_space_group_name_H-M 'P 1 21/m 1'
_audit_creation_method 'WinGX routine CIF_UPDATE'
_cell_angle_alpha 90
_cell_angle_beta 102.94(2)
_cell_angle_gamma 90
_cell_formula_units_Z 2
_cell_length_a 11.513(3)
_cell_length_b 6.7830(17)
_cell_length_c 12.176(3)
_cell_measurement_reflns_used 24
_cell_measurement_temperature 293(2)
_cell_measurement_theta_max 13
_cell_measurement_theta_min 11
_cell_volume 926.7(4)
_computing_cell_refinement P3
_computing_data_collection 'P3 (Siemens,1989)'
_computing_data_reduction 'XDISK (Siemens, 1991)'
_computing_molecular_graphics 'ORTEP-3 for Windows (Farrugia, 1997)'
_computing_publication_material 'WinGX routine CIF_UPDATE (Farrugia, 1999)'
_computing_structure_refinement 'SHELXL97 (Sheldrick, 1997)'
_computing_structure_solution 'SHELXS97 (Sheldrick, 1990)'
_diffrn_measured_fraction_theta_full 0.98
_diffrn_measured_fraction_theta_max 0.98
_diffrn_measurement_device_type 'Siemens P3/PC'
_diffrn_measurement_method \q-2\q
_diffrn_radiation_monochromator graphite
_diffrn_radiation_source 'fine-focus sealed tube'
_diffrn_radiation_type MoK\a
_diffrn_radiation_wavelength 0.71073
_diffrn_reflns_av_R_equivalents 0.097
_diffrn_reflns_limit_h_max 13
_diffrn_reflns_limit_h_min -14
_diffrn_reflns_limit_k_max 8
_diffrn_reflns_limit_k_min 0
_diffrn_reflns_limit_l_max 15
_diffrn_reflns_limit_l_min 0
_diffrn_reflns_number 2053
_diffrn_reflns_theta_full 26.1
_diffrn_reflns_theta_max 26.1
_diffrn_reflns_theta_min 2.8
_diffrn_standards_decay_% 3
_diffrn_standards_interval_count 98
_diffrn_standards_number 2
_exptl_absorpt_coefficient_mu 0.085
_exptl_absorpt_correction_type none
_exptl_crystal_colour yellow
_exptl_crystal_density_diffrn 1.22
_exptl_crystal_density_method 'not measured'
_exptl_crystal_description needle
_exptl_crystal_F_000 360
_exptl_crystal_size_max .4
_exptl_crystal_size_mid .1
_exptl_crystal_size_min .1
_refine_diff_density_max 0.11
_refine_diff_density_min -0.09
_refine_ls_extinction_method none
_refine_ls_goodness_of_fit_ref 0.82
_refine_ls_hydrogen_treatment constr
_refine_ls_matrix_type full
_refine_ls_number_parameters 163
_refine_ls_number_reflns 1962
_refine_ls_number_restraints 3
_refine_ls_restrained_S_all 0.82
_refine_ls_R_factor_gt 0.040
_refine_ls_shift/su_max 0.004
_refine_ls_structure_factor_coef Fsqd
_refine_ls_weighting_details 'calc w = 1/[\s^2^(Fo^2^)+(0.0522P)^2^] where P = (Fo^2^+2Fc^2^)/3'
_refine_ls_weighting_scheme calc
_refine_ls_wR_factor_ref 0.101
_reflns_number_gt 916
_reflns_number_total 1962
_reflns_threshold_expression I>2\s(I)
_cod_data_source_file ya6225.cif
_cod_data_source_block 3
_cod_original_sg_symbol_H-M 'P 21/m'
_cod_database_code 2204829
_cod_database_fobs_code 2204829

loop_
_symmetry_equiv_pos_as_xyz
'x, y, z'
'-x, y+1/2, -z'
'-x, -y, -z'
'x, -y-1/2, z'

loop_
_atom_site_label
_atom_site_fract_x
_atom_site_fract_y
_atom_site_fract_z
_atom_site_U_iso_or_equiv
_atom_site_adp_type
_atom_site_calc_flag
_atom_site_refinement_flags
_atom_site_occupancy
_atom_site_type_symbol
O1 0.04301(13) 0.25 0.71435(14) 0.1384(11) Uani d S 1 O
O2 -0.02009(14) 0.25 0.43758(14) 0.1318(10) Uani d S 1 O
O3 0.26312(13) 0.25 0.45191(12) 0.0974(7) Uani d S 1 O
N1 0.52749(18) 0.25 0.67206(18) 0.0871(7) Uani d S 1 N
N2 0.31703(18) 0.25 0.93482(18) 0.0986(8) Uani d S 1 N
N3 0.49110(17) 0.25 0.39996(18) 0.0776(6) Uani d S 1 N
H3N 0.4503 0.25 0.4511 0.093 Uiso calc SR 1 H
N4 0.68525(15) 0.25 0.15751(15) 0.0722(6) Uani d S 1 N
C1 0.10021(18) 0.25 0.63430(19) 0.0873(9) Uani d S 1 C
C2 0.06976(19) 0.25 0.5123(2) 0.0973(10) Uani d S 1 C
C3 0.20091(18) 0.25 0.51960(19) 0.0733(8) Uani d S 1 C
C4 0.22288(17) 0.25 0.64159(16) 0.0630(6) Uani d S 1 C
C5 0.32583(15) 0.25 0.72704(16) 0.0584(6) Uani d S 1 C
C6 0.4371(2) 0.25 0.69918(18) 0.0614(6) Uani d S 1 C
C7 0.32092(18) 0.25 0.8421(2) 0.0687(7) Uani d S 1 C
C8 -0.0876(2) 0.25 0.6795(3) 0.183(2) Uani d SD 1 C
H8A -0.1173 0.1166 0.6648 0.219 Uiso calc PR 0.5 H
H8B -0.1139 0.3277 0.6116 0.219 Uiso calc PR 0.5 H
C9 -0.1327(4) 0.3395(12) 0.7762(5) 0.175(5) Uani d PD 0.5 C
H9A -0.2186 0.3544 0.7551 0.211 Uiso calc PR 0.5 H
H9B -0.0975 0.4687 0.7944 0.211 Uiso calc PR 0.5 H
C10 -0.0984(5) 0.2035(15) 0.8778(5) 0.301(9) Uani d PD 0.5 C
H10A -0.1228 0.2625 0.9416 0.361 Uiso calc PR 0.5 H
H10B -0.0125 0.1878 0.8975 0.361 Uiso calc PR 0.5 H
C11 -0.1570(10) 0.0018(15) 0.8533(15) 0.320(7) Uani d PD 0.5 C
H11A -0.1366 -0.079 0.9196 0.48 Uiso calc PR 0.5 H
H11B -0.1294 -0.06 0.793 0.48 Uiso calc PR 0.5 H
H11C -0.242 0.0174 0.832 0.48 Uiso calc PR 0.5 H
C12 0.4358(2) 0.25 0.2922(2) 0.0762(7) Uani d S 1 C
H12 0.3529 0.25 0.273 0.091 Uiso calc SR 1 H
C13 0.49713(18) 0.25 0.20888(19) 0.0679(6) Uani d S 1 C
H13 0.4559 0.25 0.1339 0.082 Uiso calc SR 1 H
C14 0.62283(17) 0.25 0.23549(18) 0.0587(6) Uani d S 1 C
C15 0.67665(19) 0.25 0.35230(18) 0.0660(6) Uani d S 1 C
H15 0.7593 0.25 0.3754 0.079 Uiso calc SR 1 H
C16 0.6110(2) 0.25 0.42975(19) 0.0728(7) Uani d S 1 C
H16 0.6487 0.25 0.5057 0.087 Uiso calc SR 1 H
C17 0.6289(2) 0.25 0.03579(18) 0.0870(8) Uani d S 1 C
H17A 0.6119 0.3832 0.0105 0.13 Uiso calc PR 0.5 H
H17B 0.556 0.1759 0.0231 0.13 Uiso calc PR 0.5 H
H17C 0.6821 0.1909 -0.0052 0.13 Uiso calc PR 0.5 H
C18 0.81543(19) 0.25 0.1853(2) 0.0982(10) Uani d S 1 C
H18A 0.8439 0.3828 0.1985 0.147 Uiso calc PR 0.5 H
H18B 0.8441 0.1946 0.1238 0.147 Uiso calc PR 0.5 H
H18C 0.8438 0.1725 0.2519 0.147 Uiso calc PR 0.5 H

loop_
_atom_site_aniso_label
_atom_site_aniso_U_11
_atom_site_aniso_U_22
_atom_site_aniso_U_33
_atom_site_aniso_U_12
_atom_site_aniso_U_13
_atom_site_aniso_U_23
O1 0.0492(9) 0.294(3) 0.0700(11) 0 0.0085(8) 0
O2 0.0556(9) 0.248(3) 0.0769(11) 0 -0.0179(9) 0
O3 0.0615(10) 0.166(2) 0.0627(10) 0 0.0105(8) 0
N1 0.0599(12) 0.0984(19) 0.0954(16) 0 0.0011(11) 0
N2 0.0912(15) 0.133(2) 0.0601(13) 0 -0.0081(11) 0
N3 0.0715(12) 0.0898(17) 0.0770(14) 0 0.0284(11) 0
N4 0.0588(10) 0.1011(17) 0.0542(12) 0 0.0073(9) 0
C1 0.0462(12) 0.159(3) 0.0542(14) 0 0.0059(10) 0
C2 0.0524(13) 0.166(3) 0.0657(16) 0 -0.0042(12) 0
C3 0.0486(12) 0.110(2) 0.0611(15) 0 0.0113(11) 0
C4 0.0492(11) 0.0838(18) 0.0500(13) 0 -0.0020(9) 0
C5 0.0421(10) 0.0830(17) 0.0454(13) 0 -0.0001(8) 0
C6 0.0545(13) 0.0579(15) 0.0619(14) 0 -0.0079(11) 0
C7 0.0534(12) 0.0812(19) 0.0606(16) 0 -0.0104(10) 0
C8 0.0488(15) 0.408(8) 0.090(2) 0 0.0147(14) 0
C9 0.064(2) 0.271(16) 0.194(7) 0.013(4) 0.034(3) -0.014(6)
C10 0.124(4) 0.69(3) 0.095(4) 0.141(13) 0.035(3) -0.011(14)
C11 0.257(12) 0.304(17) 0.357(15) -0.083(10) -0.018(11) -0.019(12)
C12 0.0530(12) 0.083(2) 0.0907(19) 0 0.0132(13) 0
C13 0.0587(13) 0.0727(17) 0.0662(14) 0 0.0008(11) 0
C14 0.0535(12) 0.0615(15) 0.0558(13) 0 0.0008(10) 0
C15 0.0559(12) 0.0816(18) 0.0600(14) 0 0.0117(11) 0
C16 0.0723(15) 0.0816(19) 0.0608(14) 0 0.0069(12) 0
C17 0.0775(15) 0.122(2) 0.0545(14) 0 -0.0006(11) 0
C18 0.0537(12) 0.162(3) 0.0789(17) 0 0.0151(11) 0

loop_
_atom_type_symbol
_atom_type_description
_atom_type_scat_dispersion_real
_atom_type_scat_dispersion_imag
_atom_type_scat_source
C C 0.0033 0.0016 'International Tables Vol C Tables 4.2.6.8 and 6.1.1.4'
H H 0 0 'International Tables Vol C Tables 4.2.6.8 and 6.1.1.4'
N N 0.0061 0.0033 'International Tables Vol C Tables 4.2.6.8 and 6.1.1.4'
O O 0.0106 0.006 'International Tables Vol C Tables 4.2.6.8 and 6.1.1.4'

loop_
_geom_angle_atom_site_label_1
_geom_angle_atom_site_label_2
_geom_angle_atom_site_label_3
_geom_angle
C1 O1 C8 116.37(19)
C12 N3 C16 120.2(2)
C12 N3 H3N 119.9
C16 N3 H3N 119.9
C14 N4 C18 122.14(18)
C14 N4 C17 122.43(17)
C18 N4 C17 115.43(19)
O1 C1 C4 129.1(2)
O1 C1 C2 136.58(19)
C4 C1 C2 94.27(18)
O2 C2 C1 137.6(2)
O2 C2 C3 136.5(2)
C1 C2 C3 85.95(17)
O3 C3 C4 134.87(18)
O3 C3 C2 134.9(2)
C4 C3 C2 90.19(17)
C5 C4 C1 136.8(2)
C5 C4 C3 133.65(18)
C1 C4 C3 89.59(16)
C4 C5 C6 119.50(18)
C4 C5 C7 121.63(18)
C6 C5 C7 118.87(17)
N1 C6 C5 177.6(2)
N2 C7 C5 180.0(2)
O1 C8 C9 106.4(2)
O1 C8 H8A 110.4
C9 C8 H8A 110.4
O1 C8 H8B 110.4
C9 C8 H8B 110.4
H8A C8 H8B 108.6
C8 C9 C10 108.5(5)
C8 C9 H9A 110
C10 C9 H9A 110
C8 C9 H9B 110
C10 C9 H9B 110
H9A C9 H9B 108.4
C9 C10 C11 111.2(10)
C9 C10 H10A 109.4
C11 C10 H10A 109.4
C9 C10 H10B 109.4
C11 C10 H10B 109.4
H10A C10 H10B 108
C10 C11 H11A 109.5
C10 C11 H11B 109.5
H11A C11 H11B 109.5
C10 C11 H11C 109.5
H11A C11 H11C 109.5
H11B C11 H11C 109.5
N3 C12 C13 121.6(2)
N3 C12 H12 119.2
C13 C12 H12 119.2
C12 C13 C14 120.4(2)
C12 C13 H13 119.8
C14 C13 H13 119.8
N4 C14 C13 122.25(19)
N4 C14 C15 122.57(18)
C13 C14 C15 115.2(2)
C16 C15 C14 121.3(2)
C16 C15 H15 119.4
C14 C15 H15 119.4
C15 C16 N3 121.2(2)
C15 C16 H16 119.4
N3 C16 H16 119.4
N4 C17 H17A 109.5
N4 C17 H17B 109.5
H17A C17 H17B 109.5
N4 C17 H17C 109.5
H17A C17 H17C 109.5
H17B C17 H17C 109.5
N4 C18 H18A 109.5
N4 C18 H18B 109.5
H18A C18 H18B 109.5
N4 C18 H18C 109.5
H18A C18 H18C 109.5
H18B C18 H18C 109.5

loop_
_geom_bond_atom_site_label_1
_geom_bond_atom_site_label_2
_geom_bond_distance
_geom_bond_publ_flag
O1 C1 1.293(3) y
O1 C8 1.468(3) y
O2 C2 1.215(2) y
O3 C3 1.207(2) y
N1 C6 1.160(3) y
N2 C7 1.140(3) ?
N3 C12 1.324(3) y
N3 C16 1.346(3) y
N3 H3N 0.86 ?
N4 C14 1.313(2) y
N4 C17 1.479(3) y
N4 C18 1.461(3) y
C1 C2 1.448(3) y
C1 C4 1.395(3) y
C2 C3 1.493(3) y
C3 C4 1.450(3) y
C4 C5 1.391(2) y
C5 C6 1.396(3) y
C5 C7 1.414(3) y
C8 C9 1.515(4) y
C8 H8A 0.97 ?
C8 H8B 0.97 ?
C9 C10 1.523(5) ?
C9 H9A 0.97 ?
C9 H9B 0.97 ?
C10 C11 1.525(5) ?
C10 H10A 0.97 ?
C10 H10B 0.97 ?
C11 H11A 0.96 ?
C11 H11B 0.96 ?
C11 H11C 0.96 ?
C12 C13 1.360(3) y
C12 H12 0.93 ?
C13 C14 1.410(3) y
C13 H13 0.93 ?
C14 C15 1.418(3) y
C15 C16 1.334(3) y
C15 H15 0.93 ?
C16 H16 0.93 ?
C17 H17A 0.96 ?
C17 H17B 0.96 ?
C17 H17C 0.96 ?
C18 H18A 0.96 ?
C18 H18B 0.96 ?
C18 H18C 0.96 ?

loop_
_geom_hbond_atom_site_label_D
_geom_hbond_atom_site_label_H
_geom_hbond_atom_site_label_A
_geom_hbond_distance_DH
_geom_hbond_distance_HA
_geom_hbond_distance_DA
_geom_hbond_angle_DHA
N3 H3N O3 0.86 2.16 2.834(2) 135

loop_
_geom_torsion_atom_site_label_1
_geom_torsion_atom_site_label_2
_geom_torsion_atom_site_label_3
_geom_torsion_atom_site_label_4
_geom_torsion
_geom_torsion_publ_flag
C8 O1 C1 C4 180 ?
C8 O1 C1 C2 0 ?
O1 C1 C2 O2 0 ?
C4 C1 C2 O2 180 ?
O1 C1 C2 C3 180 ?
C4 C1 C2 C3 0 ?
O2 C2 C3 O3 0 ?
C1 C2 C3 O3 180 ?
O2 C2 C3 C4 180 ?
C1 C2 C3 C4 0 ?
O1 C1 C4 C5 0 ?
C2 C1 C4 C5 180 ?
O1 C1 C4 C3 180 ?
C2 C1 C4 C3 0 ?
O3 C3 C4 C5 0 ?
C2 C3 C4 C5 180 ?
O3 C3 C4 C1 180 ?
C2 C3 C4 C1 0 ?
C1 C4 C5 C6 180 ?
C3 C4 C5 C6 0 ?
C1 C4 C5 C7 0 ?
C3 C4 C5 C7 180 ?
C1 O1 C8 C9 -155.3(3) y
O1 C8 C9 C10 -64.9(5) y
C8 C9 C10 C11 -62.2(7) y
C16 N3 C12 C13 0 ?
N3 C12 C13 C14 0 ?
C18 N4 C14 C13 180 ?
C17 N4 C14 C13 0 ?
C18 N4 C14 C15 0 ?
C17 N4 C14 C15 180 ?
C12 C13 C14 N4 180 ?
C12 C13 C14 C15 0 ?
N4 C14 C15 C16 180 ?
C13 C14 C15 C16 0 ?
C14 C15 C16 N3 0 ?
C12 N3 C16 C15 0 ?
